data_4122879
loop_
_publ_author_name
'Chen, Wenyong'
'Chen, Ming'
'Hartwig, John F.'

_publ_section_title
;
 Diastereo- and Enantioselective Iridium-Catalyzed Allylation of Cyclic
 Ketone Enolates: Synergetic Effect of Ligands and Barium Enolates.
;
_journal_name_full 'Journal of the American Chemical Society'
_journal_page_first 141030073216002
_journal_paper_doi 10.1021/ja506500u
_journal_year 2014
_chemical_absolute_configuration ad
_chemical_formula_sum 'C30 H32 O'
_chemical_formula_weight 408.55
_chemical_name_common S1
_chemical_name_systematic
; 
 S1
;
_space_group.centring_type P

_space_group_crystal_system orthorhombic
_space_group_IT_number 19
_space_group_name_Hall 'P 2ac 2ab'
_space_group_name_H-M_alt 'P 21 21 21'
_symmetry_space_group_name_Hall 'P 2ac 2ab'
_symmetry_space_group_name_H-M 'P 21 21 21'
_atom_sites_solution_hydrogens geom
_atom_sites_solution_primary iterative
_atom_sites_solution_secondary difmap
_audit_creation_method SHELXL-2014
_cell_angle_alpha 90
_cell_angle_beta 90
_cell_angle_gamma 90
_cell_formula_units_Z 8
_cell_length_a 10.4745(4)
_cell_length_b 13.2976(5)
_cell_length_c 33.3082(13)
_cell_measurement_reflns_used 9415
_cell_measurement_temperature 100(2)
_cell_measurement_theta_max 68.26
_cell_measurement_theta_min 3.58
_cell_volume 4639.4(3)
_computing_cell_refinement 'Bruker SAINT'
_computing_data_collection 'Bruker APEX2'
_computing_data_reduction 'Bruker SAINT'
_computing_molecular_graphics ORTEP-32
_computing_publication_material WinGX
_computing_structure_refinement SHELXL-2014
_computing_structure_solution SHELXT
_diffrn_ambient_temperature 100(2)
_diffrn_detector_area_resol_mean 8.366
_diffrn_measured_fraction_theta_full 1.000
_diffrn_measured_fraction_theta_max 0.996
_diffrn_measurement_device_type 'Bruker APEX-II CCD'
_diffrn_measurement_method 'phi and omega scans'
_diffrn_radiation_type CuK\a
_diffrn_radiation_wavelength 1.54178
_diffrn_reflns_av_R_equivalents 0.0806
_diffrn_reflns_av_unetI/netI 0.0414
_diffrn_reflns_Laue_measured_fraction_full 1.000
_diffrn_reflns_Laue_measured_fraction_max 0.996
_diffrn_reflns_limit_h_max 11
_diffrn_reflns_limit_h_min -12
_diffrn_reflns_limit_k_max 16
_diffrn_reflns_limit_k_min -16
_diffrn_reflns_limit_l_max 39
_diffrn_reflns_limit_l_min -40
_diffrn_reflns_number 110825
_diffrn_reflns_point_group_measured_fraction_full 0.999
_diffrn_reflns_point_group_measured_fraction_max 0.994
_diffrn_reflns_theta_full 67.000
_diffrn_reflns_theta_max 68.604
_diffrn_reflns_theta_min 2.653
_diffrn_source 'microfocus rotating anode'
_exptl_absorpt_coefficient_mu 0.521
_exptl_absorpt_correction_T_max 0.929
_exptl_absorpt_correction_T_min 0.806
_exptl_absorpt_correction_type multi-scan
_exptl_absorpt_process_details SADABS
_exptl_crystal_colour colorless
_exptl_crystal_density_diffrn 1.170
_exptl_crystal_description plate
_exptl_crystal_F_000 1760
_exptl_crystal_size_max 0.040
_exptl_crystal_size_mid 0.030
_exptl_crystal_size_min 0.020
_refine_diff_density_max 0.351
_refine_diff_density_min -0.315
_refine_diff_density_rms 0.064
_refine_ls_abs_structure_details
; 
 Flack x determined using 3292 quotients [(I+)-(I-)]/[(I+)+(I-)] 
 (Parsons, Flack and Wagner, Acta Cryst. B69 (2013) 249-259). 
;
_refine_ls_abs_structure_Flack 0.10(14)
_refine_ls_extinction_method none
_refine_ls_goodness_of_fit_ref 1.067
_refine_ls_hydrogen_treatment constr
_refine_ls_matrix_type full
_refine_ls_number_parameters 561
_refine_ls_number_reflns 8514
_refine_ls_number_restraints 0
_refine_ls_restrained_S_all 1.067
_refine_ls_R_factor_all 0.0712
_refine_ls_R_factor_gt 0.0673
_refine_ls_shift/su_max 0.000
_refine_ls_shift/su_mean 0.000
_refine_ls_structure_factor_coef Fsqd
_refine_ls_weighting_details 'w=1/[\s^2^(Fo^2^)+(0.0583P)^2^+8.4957P] where P=(Fo^2^+2Fc^2^)/3'
_refine_ls_weighting_scheme calc
_refine_ls_wR_factor_gt 0.1792
_refine_ls_wR_factor_ref 0.1820
_reflns_Friedel_coverage 0.781
_reflns_Friedel_fraction_full 0.998
_reflns_Friedel_fraction_max 0.991
_reflns_number_gt 7948
_reflns_number_total 8514
_reflns_threshold_expression 'I > 2\s(I)'
_cod_data_source_file ja506500u_si_002.cif
_cod_data_source_block S1
_cod_depositor_comments
;
The following automatic conversions were performed:

'_space_group.centring_type' value 'primitive' was replaced with the
value 'P' as specified in the replacement file
'/home/antanas/src/cod-tools/trunk/data/replacement-values/replacement_values.lst'.

Automatic conversion script
Id: cif_fix_values 5642 2017-10-24 12:04:52Z antanas 
;
_cod_database_code 4122879
_shelx_space_group_comment
; 
The symmetry employed for this shelxl refinement is uniquely defined 
by the following loop, which should always be used as a source of 
symmetry information in preference to the above space-group names. 
They are only intended as comments. 
;
_shelx_estimated_absorpt_t_min 0.979
_shelx_estimated_absorpt_t_max 0.990
_shelxl_version_number 2014-3

loop_
_space_group_symop_operation_xyz
'x, y, z'
'-x+1/2, -y, z+1/2'
'-x, y+1/2, -z+1/2'
'x+1/2, -y+1/2, -z'

loop_
_atom_site_label
_atom_site_type_symbol
_atom_site_fract_x
_atom_site_fract_y
_atom_site_fract_z
_atom_site_U_iso_or_equiv
_atom_site_adp_type
_atom_site_occupancy
_atom_site_site_symmetry_order
_atom_site_calc_flag
_atom_site_refinement_flags_posn
_atom_site_refinement_flags_adp
C1 C 0.6204(5) 0.4835(4) 0.57925(15) 0.0283(11) Uani 1 1 d . .
C2 C 0.5474(5) 0.5819(4) 0.56895(15) 0.0249(10) Uani 1 1 d . .
C3 C 0.5036(5) 0.5958(4) 0.52981(15) 0.0295(11) Uani 1 1 d . .
H3 H 0.5164 0.5437 0.5107 0.035 Uiso 1 1 calc R U
C4 C 0.4419(5) 0.6832(4) 0.51773(16) 0.0312(11) Uani 1 1 d . .
H4 H 0.4124 0.6901 0.4909 0.037 Uiso 1 1 calc R U
C5 C 0.4237(6) 0.7600(4) 0.54499(16) 0.0338(12) Uani 1 1 d . .
H5 H 0.3813 0.8200 0.5372 0.041 Uiso 1 1 calc R U
C6 C 0.4679(5) 0.7485(4) 0.58362(16) 0.0304(11) Uani 1 1 d . .
H6 H 0.4538 0.8013 0.6023 0.037 Uiso 1 1 calc R U
C7 C 0.5323(5) 0.6627(4) 0.59645(15) 0.0270(11) Uani 1 1 d . .
C8 C 0.5852(5) 0.6649(4) 0.63910(15) 0.0291(11) Uani 1 1 d . .
H8A H 0.5597 0.7294 0.6516 0.035 Uiso 1 1 calc R U
H8B H 0.6796 0.6645 0.6374 0.035 Uiso 1 1 calc R U
C9 C 0.5443(5) 0.5797(4) 0.66697(15) 0.0282(11) Uani 1 1 d . .
H9A H 0.4501 0.5742 0.6661 0.034 Uiso 1 1 calc R U
H9B H 0.5685 0.5978 0.6948 0.034 Uiso 1 1 calc R U
C10 C 0.6016(5) 0.4769(4) 0.65706(15) 0.0291(11) Uani 1 1 d . .
H10A H 0.5791 0.4306 0.6792 0.035 Uiso 1 1 calc R U
H10B H 0.6957 0.4841 0.6573 0.035 Uiso 1 1 calc R U
C11 C 0.5644(5) 0.4247(4) 0.61719(15) 0.0255(10) Uani 1 1 d . .
C12 C 0.7624(5) 0.5096(4) 0.58219(15) 0.0293(11) Uani 1 1 d . .
H12A H 0.7740 0.5614 0.6033 0.035 Uiso 1 1 calc R U
H12B H 0.8100 0.4489 0.5906 0.035 Uiso 1 1 calc R U
C13 C 0.8185(5) 0.5478(4) 0.54380(17) 0.0336(12) Uani 1 1 d . .
H13 H 0.7827 0.6069 0.5324 0.040 Uiso 1 1 calc R U
C14 C 0.9140(6) 0.5049(5) 0.52483(18) 0.0446(15) Uani 1 1 d . .
H14A H 0.9520 0.4457 0.5354 0.054 Uiso 1 1 calc R U
H14B H 0.9451 0.5331 0.5005 0.054 Uiso 1 1 calc R U
C15 C 0.6153(5) 0.3148(4) 0.61874(17) 0.0305(11) Uani 1 1 d . .
H15A H 0.5716 0.2809 0.6414 0.037 Uiso 1 1 calc R U
H15B H 0.5864 0.2810 0.5939 0.037 Uiso 1 1 calc R U
C16 C 0.7563(5) 0.2937(4) 0.62310(15) 0.0300(11) Uani 1 1 d . .
C17 C 0.8214(5) 0.3073(4) 0.65883(16) 0.0277(11) Uani 1 1 d . .
H17 H 0.7763 0.3282 0.6821 0.033 Uiso 1 1 calc R U
C18 C 0.9528(6) 0.2904(4) 0.66091(17) 0.0336(12) Uani 1 1 d . .
H18 H 0.9967 0.3020 0.6854 0.040 Uiso 1 1 calc R U
C19 C 1.0198(5) 0.2570(4) 0.62764(18) 0.0347(12) Uani 1 1 d . .
H19 H 1.1094 0.2464 0.6291 0.042 Uiso 1 1 calc R U
C20 C 0.9550(6) 0.2395(4) 0.59238(17) 0.0374(13) Uani 1 1 d . .
H20 H 0.9995 0.2145 0.5696 0.045 Uiso 1 1 calc R U
C21 C 0.8264(6) 0.2579(4) 0.58995(16) 0.0335(12) Uani 1 1 d . .
H21 H 0.7835 0.2462 0.5653 0.040 Uiso 1 1 calc R U
C22 C 0.4151(5) 0.4218(4) 0.61495(15) 0.0271(10) Uani 1 1 d . .
H22 H 0.3869 0.4936 0.6147 0.032 Uiso 1 1 calc R U
C23 C 0.3518(5) 0.3744(4) 0.65161(15) 0.0312(12) Uani 1 1 d . .
H23 H 0.3793 0.3093 0.6595 0.037 Uiso 1 1 calc R U
C24 C 0.2612(5) 0.4178(4) 0.67313(16) 0.0346(12) Uani 1 1 d . .
H24A H 0.2314 0.4830 0.6661 0.042 Uiso 1 1 calc R U
H24B H 0.2260 0.3839 0.6957 0.042 Uiso 1 1 calc R U
C25 C 0.3522(5) 0.3728(4) 0.57814(15) 0.0276(11) Uani 1 1 d . .
C26 C 0.3444(5) 0.2678(4) 0.57239(16) 0.0317(12) Uani 1 1 d . .
H26 H 0.3846 0.2240 0.5910 0.038 Uiso 1 1 calc R U
C27 C 0.2789(6) 0.2274(5) 0.53997(17) 0.0403(14) Uani 1 1 d . .
H27 H 0.2784 0.1566 0.5361 0.048 Uiso 1 1 calc R U
C28 C 0.2153(6) 0.2876(5) 0.51346(17) 0.0440(15) Uani 1 1 d . .
H28 H 0.1708 0.2588 0.4915 0.053 Uiso 1 1 calc R U
C29 C 0.2160(6) 0.3921(5) 0.51882(17) 0.0427(14) Uani 1 1 d . .
H29 H 0.1715 0.4346 0.5007 0.051 Uiso 1 1 calc R U
C30 C 0.2828(5) 0.4325(4) 0.55108(16) 0.0337(12) Uani 1 1 d . .
H30 H 0.2814 0.5033 0.5550 0.040 Uiso 1 1 calc R U
C31 C -0.1092(5) 0.3338(4) 0.82720(14) 0.0234(10) Uani 1 1 d . .
C32 C -0.0375(5) 0.2362(4) 0.81577(15) 0.0279(11) Uani 1 1 d . .
C33 C 0.0113(5) 0.2274(4) 0.77697(15) 0.0304(11) Uani 1 1 d . .
H33 H 0.0037 0.2832 0.7593 0.037 Uiso 1 1 calc R U
C34 C 0.0701(6) 0.1411(5) 0.76298(17) 0.0393(14) Uani 1 1 d . .
H34 H 0.1008 0.1380 0.7362 0.047 Uiso 1 1 calc R U
C35 C 0.0839(6) 0.0598(4) 0.78823(17) 0.0373(13) Uani 1 1 d . .
H35 H 0.1274 0.0011 0.7795 0.045 Uiso 1 1 calc R U
C36 C 0.0330(5) 0.0651(4) 0.82671(16) 0.0307(11) Uani 1 1 d . .
H36 H 0.0403 0.0083 0.8439 0.037 Uiso 1 1 calc R U
C37 C -0.0285(5) 0.1514(4) 0.84103(15) 0.0291(11) Uani 1 1 d . .
C38 C -0.0883(5) 0.1432(4) 0.88256(15) 0.0300(11) Uani 1 1 d . .
H38A H -0.0651 0.0769 0.8939 0.036 Uiso 1 1 calc R U
H38B H -0.1822 0.1441 0.8793 0.036 Uiso 1 1 calc R U
C39 C -0.0526(5) 0.2237(4) 0.91330(15) 0.0306(12) Uani 1 1 d . .
H39A H -0.0834 0.2016 0.9400 0.037 Uiso 1 1 calc R U
H39B H 0.0417 0.2277 0.9147 0.037 Uiso 1 1 calc R U
C40 C -0.1045(5) 0.3289(4) 0.90526(14) 0.0241(10) Uani 1 1 d . .
H40A H -0.0831 0.3713 0.9287 0.029 Uiso 1 1 calc R U
H40B H -0.1988 0.3241 0.9041 0.029 Uiso 1 1 calc R U
C41 C -0.0600(5) 0.3849(4) 0.86747(15) 0.0265(11) Uani 1 1 d . .
C42 C -0.2537(5) 0.3071(4) 0.82741(15) 0.0280(11) Uani 1 1 d . .
H42A H -0.2703 0.2578 0.8491 0.034 Uiso 1 1 calc R U
H42B H -0.3035 0.3685 0.8335 0.034 Uiso 1 1 calc R U
C43 C -0.2988(5) 0.2642(4) 0.78840(16) 0.0333(12) Uani 1 1 d . .
H43 H -0.2671 0.2000 0.7808 0.040 Uiso 1 1 calc R U
C44 C -0.3786(6) 0.3086(5) 0.76410(18) 0.0426(14) Uani 1 1 d . .
H44A H -0.4122 0.3728 0.7708 0.051 Uiso 1 1 calc R U
H44B H -0.4030 0.2768 0.7398 0.051 Uiso 1 1 calc R U
C45 C -0.1097(5) 0.4969(4) 0.87024(15) 0.0272(11) Uani 1 1 d . .
H45A H -0.0728 0.5267 0.8949 0.033 Uiso 1 1 calc R U
H45B H -0.0731 0.5340 0.8472 0.033 Uiso 1 1 calc R U
C46 C -0.2508(5) 0.5182(4) 0.87086(15) 0.0272(11) Uani 1 1 d . .
C47 C -0.3107(5) 0.5581(4) 0.83680(16) 0.0320(12) Uani 1 1 d . .
H47 H -0.2608 0.5723 0.8137 0.038 Uiso 1 1 calc R U
C48 C -0.4398(6) 0.5773(4) 0.83595(18) 0.0364(13) Uani 1 1 d . .
H48 H -0.4776 0.6046 0.8124 0.044 Uiso 1 1 calc R U
C49 C -0.5158(6) 0.5568(4) 0.86961(19) 0.0396(13) Uani 1 1 d . .
H49 H -0.6054 0.5676 0.8689 0.048 Uiso 1 1 calc R U
C50 C -0.4573(6) 0.5206(4) 0.90385(18) 0.0365(13) Uani 1 1 d . .
H50 H -0.5072 0.5078 0.9271 0.044 Uiso 1 1 calc R U
C51 C -0.3273(5) 0.5025(4) 0.90485(17) 0.0303(11) Uani 1 1 d . .
H51 H -0.2892 0.4791 0.9290 0.036 Uiso 1 1 calc R U
C52 C 0.0930(5) 0.3871(4) 0.86793(15) 0.0255(10) Uani 1 1 d . .
H52 H 0.1201 0.3150 0.8684 0.031 Uiso 1 1 calc R U
C53 C 0.1464(5) 0.4327(4) 0.90598(15) 0.0300(11) Uani 1 1 d . .
H53 H 0.1193 0.4984 0.9133 0.036 Uiso 1 1 calc R U
C54 C 0.2287(6) 0.3863(5) 0.92962(16) 0.0374(13) Uani 1 1 d . .
H54A H 0.2575 0.3206 0.9231 0.045 Uiso 1 1 calc R U
H54B H 0.2591 0.4187 0.9532 0.045 Uiso 1 1 calc R U
C55 C 0.1629(4) 0.4338(4) 0.83247(14) 0.0230(10) Uani 1 1 d . .
C56 C 0.2353(5) 0.3710(4) 0.80772(15) 0.0293(11) Uani 1 1 d . .
H56 H 0.2375 0.3008 0.8130 0.035 Uiso 1 1 calc R U
C57 C 0.3036(5) 0.4092(4) 0.77578(16) 0.0318(12) Uani 1 1 d . .
H57 H 0.3522 0.3655 0.7592 0.038 Uiso 1 1 calc R U
C58 C 0.3012(5) 0.5116(4) 0.76786(16) 0.0324(12) Uani 1 1 d . .
H58 H 0.3469 0.5381 0.7456 0.039 Uiso 1 1 calc R U
C59 C 0.2322(5) 0.5747(4) 0.79252(15) 0.0313(11) Uani 1 1 d . .
H59 H 0.2314 0.6449 0.7872 0.038 Uiso 1 1 calc R U
C60 C 0.1642(5) 0.5374(4) 0.82486(15) 0.0301(11) Uani 1 1 d . .
H60 H 0.1184 0.5819 0.8419 0.036 Uiso 1 1 calc R U
O1 O 0.6119(4) 0.4152(3) 0.54551(10) 0.0307(8) Uani 1 1 d . .
H1 H 0.6645 0.4324 0.5278 0.046 Uiso 1 1 calc R U
O2 O -0.0990(4) 0.4053(3) 0.79507(10) 0.0290(8) Uani 1 1 d . .
H2 H -0.0251 0.4299 0.7949 0.044 Uiso 1 1 calc R U

loop_
_atom_site_aniso_label
_atom_site_aniso_U_11
_atom_site_aniso_U_22
_atom_site_aniso_U_33
_atom_site_aniso_U_23
_atom_site_aniso_U_13
_atom_site_aniso_U_12
C1 0.035(3) 0.020(2) 0.029(2) -0.006(2) -0.003(2) -0.003(2)
C2 0.022(2) 0.024(2) 0.030(2) -0.003(2) -0.001(2) 0.000(2)
C3 0.034(3) 0.028(3) 0.027(2) -0.002(2) 0.001(2) -0.004(2)
C4 0.028(3) 0.034(3) 0.031(3) 0.006(2) -0.001(2) 0.001(2)
C5 0.040(3) 0.027(3) 0.034(3) 0.006(2) -0.001(2) 0.003(2)
C6 0.032(3) 0.025(3) 0.034(3) 0.001(2) 0.003(2) 0.002(2)
C7 0.031(3) 0.020(2) 0.029(2) -0.0005(19) -0.002(2) -0.003(2)
C8 0.034(3) 0.023(2) 0.031(3) -0.005(2) -0.004(2) 0.001(2)
C9 0.031(3) 0.026(3) 0.027(2) -0.003(2) -0.005(2) -0.002(2)
C10 0.036(3) 0.022(2) 0.029(3) -0.001(2) -0.005(2) -0.005(2)
C11 0.022(2) 0.023(2) 0.032(3) -0.003(2) -0.003(2) 0.003(2)
C12 0.034(3) 0.021(2) 0.033(3) -0.003(2) -0.001(2) 0.001(2)
C13 0.033(3) 0.028(3) 0.039(3) 0.003(2) 0.002(2) 0.003(2)
C14 0.048(4) 0.045(4) 0.042(3) 0.009(3) 0.012(3) 0.013(3)
C15 0.035(3) 0.020(2) 0.037(3) -0.001(2) -0.005(2) 0.002(2)
C16 0.038(3) 0.019(2) 0.032(3) 0.002(2) -0.004(2) 0.001(2)
C17 0.031(3) 0.021(2) 0.032(3) 0.002(2) -0.005(2) 0.001(2)
C18 0.039(3) 0.025(3) 0.037(3) 0.002(2) -0.008(2) -0.005(2)
C19 0.025(3) 0.026(3) 0.054(3) 0.007(2) 0.002(2) 0.002(2)
C20 0.047(4) 0.027(3) 0.038(3) 0.004(2) 0.008(3) 0.006(3)
C21 0.040(3) 0.026(3) 0.034(3) -0.002(2) -0.006(2) 0.007(2)
C22 0.029(3) 0.021(2) 0.031(2) -0.003(2) -0.001(2) -0.002(2)
C23 0.037(3) 0.028(3) 0.029(3) 0.000(2) -0.001(2) -0.002(2)
C24 0.032(3) 0.037(3) 0.035(3) 0.000(2) -0.004(2) -0.001(2)
C25 0.026(3) 0.027(3) 0.030(3) -0.003(2) 0.004(2) 0.000(2)
C26 0.027(3) 0.030(3) 0.038(3) -0.004(2) 0.000(2) -0.008(2)
C27 0.044(4) 0.037(3) 0.040(3) -0.013(3) 0.009(3) -0.011(3)
C28 0.044(4) 0.057(4) 0.030(3) -0.010(3) 0.004(3) -0.011(3)
C29 0.042(3) 0.056(4) 0.030(3) 0.007(3) -0.003(3) -0.013(3)
C30 0.026(3) 0.037(3) 0.039(3) 0.002(2) -0.001(2) -0.004(2)
C31 0.022(2) 0.022(2) 0.026(2) 0.0013(19) 0.000(2) 0.001(2)
C32 0.031(3) 0.025(2) 0.028(2) -0.004(2) -0.005(2) 0.000(2)
C33 0.028(3) 0.032(3) 0.031(3) -0.002(2) -0.001(2) 0.002(2)
C34 0.043(3) 0.043(3) 0.032(3) -0.013(2) 0.004(2) 0.004(3)
C35 0.034(3) 0.037(3) 0.040(3) -0.011(2) -0.008(2) 0.007(3)
C36 0.028(3) 0.028(3) 0.036(3) -0.005(2) -0.007(2) -0.001(2)
C37 0.031(3) 0.026(3) 0.031(3) -0.003(2) -0.004(2) -0.005(2)
C38 0.034(3) 0.022(2) 0.035(3) 0.001(2) 0.000(2) 0.002(2)
C39 0.038(3) 0.028(3) 0.027(3) 0.003(2) 0.001(2) -0.002(2)
C40 0.024(2) 0.024(2) 0.025(2) 0.0006(19) 0.000(2) -0.001(2)
C41 0.035(3) 0.019(2) 0.026(2) 0.0000(19) 0.002(2) 0.003(2)
C42 0.032(3) 0.023(2) 0.029(2) -0.001(2) -0.001(2) 0.000(2)
C43 0.033(3) 0.031(3) 0.035(3) -0.005(2) 0.000(2) -0.001(2)
C44 0.038(3) 0.051(4) 0.038(3) -0.007(3) -0.008(3) 0.002(3)
C45 0.031(3) 0.021(2) 0.030(2) -0.001(2) 0.000(2) -0.002(2)
C46 0.030(3) 0.018(2) 0.034(3) -0.003(2) 0.001(2) 0.001(2)
C47 0.036(3) 0.026(3) 0.035(3) 0.002(2) -0.004(2) -0.001(2)
C48 0.040(3) 0.026(3) 0.044(3) -0.001(2) -0.010(3) 0.002(2)
C49 0.033(3) 0.026(3) 0.060(4) -0.006(3) -0.005(3) -0.005(2)
C50 0.036(3) 0.026(3) 0.047(3) 0.000(2) 0.007(3) 0.001(2)
C51 0.033(3) 0.020(2) 0.038(3) -0.001(2) 0.002(2) 0.002(2)
C52 0.026(3) 0.021(2) 0.029(2) 0.0005(19) -0.001(2) 0.004(2)
C53 0.030(3) 0.030(3) 0.030(3) -0.002(2) 0.003(2) -0.001(2)
C54 0.041(3) 0.042(3) 0.030(3) 0.000(2) -0.001(2) -0.010(3)
C55 0.015(2) 0.025(2) 0.029(2) 0.001(2) -0.0031(19) -0.0007(19)
C56 0.031(3) 0.024(2) 0.033(3) -0.002(2) -0.003(2) 0.002(2)
C57 0.030(3) 0.034(3) 0.032(3) 0.000(2) 0.001(2) 0.001(2)
C58 0.034(3) 0.035(3) 0.028(3) 0.003(2) 0.005(2) 0.000(2)
C59 0.031(3) 0.031(3) 0.032(3) 0.002(2) -0.002(2) -0.006(2)
C60 0.036(3) 0.024(3) 0.029(3) -0.002(2) -0.004(2) 0.002(2)
O1 0.037(2) 0.0270(18) 0.0282(18) -0.0072(15) 0.0025(16) -0.0042(16)
O2 0.0310(19) 0.0280(19) 0.0280(17) 0.0064(15) 0.0010(15) -0.0013(16)

loop_
_atom_type_symbol
_atom_type_description
_atom_type_scat_dispersion_real
_atom_type_scat_dispersion_imag
_atom_type_scat_source
C C 0.0181 0.0091 'International Tables Vol C Tables 4.2.6.8 and 6.1.1.4'
H H 0.0000 0.0000 'International Tables Vol C Tables 4.2.6.8 and 6.1.1.4'
O O 0.0492 0.0322 'International Tables Vol C Tables 4.2.6.8 and 6.1.1.4'

loop_
_geom_angle_atom_site_label_1
_geom_angle_atom_site_label_2
_geom_angle_atom_site_label_3
_geom_angle
O1 C1 C12 104.6(4)
O1 C1 C2 109.1(4)
C12 C1 C2 107.6(4)
O1 C1 C11 106.5(4)
C12 C1 C11 114.7(4)
C2 C1 C11 114.0(4)
C3 C2 C7 117.8(5)
C3 C2 C1 118.7(4)
C7 C2 C1 123.3(4)
C4 C3 C2 122.3(5)
C4 C3 H3 118.8
C2 C3 H3 118.8
C5 C4 C3 119.5(5)
C5 C4 H4 120.3
C3 C4 H4 120.3
C6 C5 C4 119.2(5)
C6 C5 H5 120.4
C4 C5 H5 120.4
C5 C6 C7 122.7(5)
C5 C6 H6 118.6
C7 C6 H6 118.6
C6 C7 C2 118.4(5)
C6 C7 C8 116.5(4)
C2 C7 C8 125.0(4)
C7 C8 C9 116.8(4)
C7 C8 H8A 108.1
C9 C8 H8A 108.1
C7 C8 H8B 108.1
C9 C8 H8B 108.1
H8A C8 H8B 107.3
C8 C9 C10 115.0(4)
C8 C9 H9A 108.5
C10 C9 H9A 108.5
C8 C9 H9B 108.5
C10 C9 H9B 108.5
H9A C9 H9B 107.5
C9 C10 C11 119.1(4)
C9 C10 H10A 107.5
C11 C10 H10A 107.5
C9 C10 H10B 107.5
C11 C10 H10B 107.5
H10A C10 H10B 107.0
C10 C11 C15 107.8(4)
C10 C11 C22 107.7(4)
C15 C11 C22 108.7(4)
C10 C11 C1 111.5(4)
C15 C11 C1 111.1(4)
C22 C11 C1 110.0(4)
C13 C12 C1 113.8(4)
C13 C12 H12A 108.8
C1 C12 H12A 108.8
C13 C12 H12B 108.8
C1 C12 H12B 108.8
H12A C12 H12B 107.7
C14 C13 C12 124.3(5)
C14 C13 H13 117.8
C12 C13 H13 117.8
C13 C14 H14A 120.0
C13 C14 H14B 120.0
H14A C14 H14B 120.0
C16 C15 C11 120.8(4)
C16 C15 H15A 107.1
C11 C15 H15A 107.1
C16 C15 H15B 107.1
C11 C15 H15B 107.1
H15A C15 H15B 106.8
C17 C16 C21 117.5(5)
C17 C16 C15 122.7(5)
C21 C16 C15 119.8(5)
C16 C17 C18 120.5(5)
C16 C17 H17 119.8
C18 C17 H17 119.8
C19 C18 C17 120.8(5)
C19 C18 H18 119.6
C17 C18 H18 119.6
C20 C19 C18 119.1(5)
C20 C19 H19 120.4
C18 C19 H19 120.4
C21 C20 C19 120.3(5)
C21 C20 H20 119.8
C19 C20 H20 119.8
C20 C21 C16 121.7(5)
C20 C21 H21 119.1
C16 C21 H21 119.1
C23 C22 C25 106.1(4)
C23 C22 C11 114.0(4)
C25 C22 C11 118.5(4)
C23 C22 H22 105.8
C25 C22 H22 105.8
C11 C22 H22 105.8
C24 C23 C22 124.4(5)
C24 C23 H23 117.8
C22 C23 H23 117.8
C23 C24 H24A 120.0
C23 C24 H24B 120.0
H24A C24 H24B 120.0
C30 C25 C26 116.2(5)
C30 C25 C22 119.7(5)
C26 C25 C22 123.5(5)
C27 C26 C25 121.1(5)
C27 C26 H26 119.4
C25 C26 H26 119.4
C28 C27 C26 121.2(6)
C28 C27 H27 119.4
C26 C27 H27 119.4
C27 C28 C29 119.8(6)
C27 C28 H28 120.1
C29 C28 H28 120.1
C30 C29 C28 119.0(6)
C30 C29 H29 120.5
C28 C29 H29 120.5
C29 C30 C25 122.5(6)
C29 C30 H30 118.7
C25 C30 H30 118.7
O2 C31 C32 109.6(4)
O2 C31 C42 103.2(4)
C32 C31 C42 106.4(4)
O2 C31 C41 108.8(4)
C32 C31 C41 114.1(4)
C42 C31 C41 114.2(4)
C33 C32 C37 117.5(5)
C33 C32 C31 118.4(4)
C37 C32 C31 123.8(4)
C34 C33 C32 123.0(5)
C34 C33 H33 118.5
C32 C33 H33 118.5
C35 C34 C33 119.5(5)
C35 C34 H34 120.3
C33 C34 H34 120.3
C34 C35 C36 118.9(5)
C34 C35 H35 120.5
C36 C35 H35 120.5
C35 C36 C37 122.2(5)
C35 C36 H36 118.9
C37 C36 H36 118.9
C36 C37 C32 118.9(5)
C36 C37 C38 116.2(5)
C32 C37 C38 124.9(5)
C37 C38 C39 117.3(4)
C37 C38 H38A 108.0
C39 C38 H38A 108.0
C37 C38 H38B 108.0
C39 C38 H38B 108.0
H38A C38 H38B 107.2
C40 C39 C38 116.0(4)
C40 C39 H39A 108.3
C38 C39 H39A 108.3
C40 C39 H39B 108.3
C38 C39 H39B 108.3
H39A C39 H39B 107.4
C39 C40 C41 118.7(4)
C39 C40 H40A 107.6
C41 C40 H40A 107.6
C39 C40 H40B 107.6
C41 C40 H40B 107.6
H40A C40 H40B 107.1
C40 C41 C45 108.0(4)
C40 C41 C31 112.7(4)
C45 C41 C31 110.2(4)
C40 C41 C52 107.8(4)
C45 C41 C52 108.2(4)
C31 C41 C52 109.9(4)
C43 C42 C31 113.0(4)
C43 C42 H42A 109.0
C31 C42 H42A 109.0
C43 C42 H42B 109.0
C31 C42 H42B 109.0
H42A C42 H42B 107.8
C44 C43 C42 124.6(5)
C44 C43 H43 117.7
C42 C43 H43 117.7
C43 C44 H44A 120.0
C43 C44 H44B 120.0
H44A C44 H44B 120.0
C46 C45 C41 120.2(4)
C46 C45 H45A 107.3
C41 C45 H45A 107.3
C46 C45 H45B 107.3
C41 C45 H45B 107.3
H45A C45 H45B 106.9
C47 C46 C51 117.0(5)
C47 C46 C45 120.0(5)
C51 C46 C45 123.0(5)
C48 C47 C46 121.8(5)
C48 C47 H47 119.1
C46 C47 H47 119.1
C47 C48 C49 120.4(6)
C47 C48 H48 119.8
C49 C48 H48 119.8
C50 C49 C48 118.4(6)
C50 C49 H49 120.8
C48 C49 H49 120.8
C49 C50 C51 121.2(6)
C49 C50 H50 119.4
C51 C50 H50 119.4
C50 C51 C46 121.2(5)
C50 C51 H51 119.4
C46 C51 H51 119.4
C53 C52 C55 107.9(4)
C53 C52 C41 112.7(4)
C55 C52 C41 118.8(4)
C53 C52 H52 105.5
C55 C52 H52 105.5
C41 C52 H52 105.5
C54 C53 C52 123.6(5)
C54 C53 H53 118.2
C52 C53 H53 118.2
C53 C54 H54A 120.0
C53 C54 H54B 120.0
H54A C54 H54B 120.0
C56 C55 C60 118.4(5)
C56 C55 C52 118.3(4)
C60 C55 C52 123.1(4)
C57 C56 C55 121.1(5)
C57 C56 H56 119.5
C55 C56 H56 119.5
C56 C57 C58 120.0(5)
C56 C57 H57 120.0
C58 C57 H57 120.0
C59 C58 C57 119.6(5)
C59 C58 H58 120.2
C57 C58 H58 120.2
C58 C59 C60 121.0(5)
C58 C59 H59 119.5
C60 C59 H59 119.5
C59 C60 C55 119.9(5)
C59 C60 H60 120.1
C55 C60 H60 120.1
C1 O1 H1 109.5
C31 O2 H2 109.5

loop_
_geom_bond_atom_site_label_1
_geom_bond_atom_site_label_2
_geom_bond_distance
C1 O1 1.448(6)
C1 C12 1.530(8)
C1 C2 1.554(7)
C1 C11 1.598(7)
C2 C3 1.395(7)
C2 C7 1.421(7)
C3 C4 1.389(7)
C3 H3 0.9500
C4 C5 1.379(8)
C4 H4 0.9500
C5 C6 1.376(7)
C5 H5 0.9500
C6 C7 1.393(7)
C6 H6 0.9500
C7 C8 1.525(7)
C8 C9 1.525(7)
C8 H8A 0.9900
C8 H8B 0.9900
C9 C10 1.530(7)
C9 H9A 0.9900
C9 H9B 0.9900
C10 C11 1.548(7)
C10 H10A 0.9900
C10 H10B 0.9900
C11 C15 1.556(7)
C11 C22 1.566(7)
C12 C13 1.496(7)
C12 H12A 0.9900
C12 H12B 0.9900
C13 C14 1.313(8)
C13 H13 0.9500
C14 H14A 0.9500
C14 H14B 0.9500
C15 C16 1.511(8)
C15 H15A 0.9900
C15 H15B 0.9900
C16 C17 1.383(7)
C16 C21 1.409(8)
C17 C18 1.396(8)
C17 H17 0.9500
C18 C19 1.385(8)
C18 H18 0.9500
C19 C20 1.376(8)
C19 H19 0.9500
C20 C21 1.371(8)
C20 H20 0.9500
C21 H21 0.9500
C22 C23 1.526(7)
C22 C25 1.537(7)
C22 H22 1.0000
C23 C24 1.322(8)
C23 H23 0.9500
C24 H24A 0.9500
C24 H24B 0.9500
C25 C30 1.404(7)
C25 C26 1.412(7)
C26 C27 1.387(8)
C26 H26 0.9500
C27 C28 1.366(9)
C27 H27 0.9500
C28 C29 1.400(9)
C28 H28 0.9500
C29 C30 1.391(8)
C29 H29 0.9500
C30 H30 0.9500
C31 O2 1.436(6)
C31 C32 1.547(7)
C31 C42 1.555(7)
C31 C41 1.589(7)
C32 C33 1.395(7)
C32 C37 1.410(7)
C33 C34 1.383(8)
C33 H33 0.9500
C34 C35 1.377(8)
C34 H34 0.9500
C35 C36 1.389(8)
C35 H35 0.9500
C36 C37 1.400(8)
C36 H36 0.9500
C37 C38 1.523(7)
C38 C39 1.527(7)
C38 H38A 0.9900
C38 H38B 0.9900
C39 C40 1.525(7)
C39 H39A 0.9900
C39 H39B 0.9900
C40 C41 1.535(7)
C40 H40A 0.9900
C40 H40B 0.9900
C41 C45 1.580(7)
C41 C52 1.602(7)
C42 C43 1.496(7)
C42 H42A 0.9900
C42 H42B 0.9900
C43 C44 1.305(8)
C43 H43 0.9500
C44 H44A 0.9500
C44 H44B 0.9500
C45 C46 1.504(8)
C45 H45A 0.9900
C45 H45B 0.9900
C46 C47 1.401(7)
C46 C51 1.403(7)
C47 C48 1.376(8)
C47 H47 0.9500
C48 C49 1.402(9)
C48 H48 0.9500
C49 C50 1.382(8)
C49 H49 0.9500
C50 C51 1.382(8)
C50 H50 0.9500
C51 H51 0.9500
C52 C53 1.513(7)
C52 C55 1.523(7)
C52 H52 1.0000
C53 C54 1.320(8)
C53 H53 0.9500
C54 H54A 0.9500
C54 H54B 0.9500
C55 C56 1.397(7)
C55 C60 1.400(7)
C56 C57 1.379(7)
C56 H56 0.9500
C57 C58 1.386(8)
C57 H57 0.9500
C58 C59 1.379(8)
C58 H58 0.9500
C59 C60 1.384(7)
C59 H59 0.9500
C60 H60 0.9500
O1 H1 0.8400
O2 H2 0.8400
